data_4120190
loop_
_publ_author_name
'John P. Bullock'
'Alan M. Bond'
'Ren\'e T. Boer\'e'
'Twyla M. Gietz'
'Tracey L. Roemmele'
'Sonja D. Seagrave'
'Jason D. Masuda'
'Masood Parvez'

_publ_contact_author_address
;
Department of Chemistry and Biochemistry
University of Lethbridge
Lethbridge, AB Canada
T1K 3M4
;
_publ_contact_author_email boere@uleth.ca
_publ_contact_author_fax +1-403-329-2057
_publ_contact_author_name 'R.T. Boer\'e'
_publ_contact_author_phone +1-403-329-2045
_publ_section_title
;
 Synthesis, Characterization, and Electrochemical Studies of PPh3-n
 (dipp)n(dipp = 2,6-Diisopropylphenyl): Steric and Electronic Effects on
 the Chemical and Electrochemical Oxidation of a Homologous Series of
 Triarylphosphines and the Reactivities of the Corresponding Phosphoniumyl
 Radical Cations
;
_journal_name_full 'Journal of the American Chemical Society'
_journal_page_first 11205
_journal_page_last 11215
_journal_paper_doi 10.1021/ja403555d
_journal_volume 135
_journal_year 2013
_chemical_formula_moiety 'C30 H39 P'
_chemical_formula_sum 'C30 H39 P'
_chemical_formula_weight 430.58
_chemical_name_common
;
 bis(2,6-diisopropylphenyl)phenylphosphine
;
_chemical_name_systematic
;
 bis(2,6-diisopropylphenyl)phenylphosphane(III)
;
_space_group_IT_number 14
_symmetry_cell_setting monoclinic
_symmetry_Int_Tables_number 14
_symmetry_space_group_name_Hall '-P 2yn'
_symmetry_space_group_name_H-M 'P 1 21/n 1'
_atom_sites_solution_hydrogens geom
_atom_sites_solution_primary direct
_atom_sites_solution_secondary difmap
_audit_creation_method SHELXL-97
_cell_angle_alpha 90.00
_cell_angle_beta 97.907(13)
_cell_angle_gamma 90.00
_cell_formula_units_Z 8
_cell_length_a 23.172(4)
_cell_length_b 9.478(2)
_cell_length_c 23.634(5)
_cell_measurement_reflns_used 19705
_cell_measurement_temperature 173(2)
_cell_measurement_theta_max 27.5
_cell_measurement_theta_min 1.1
_cell_volume 5141.2(18)
_computing_cell_refinement
;
 Otwinowski, Z. & Minor, W. (1997). Methods Enzymol. 276, 307.
;
_computing_data_collection
;
 Hooft, R. (1998). COLLECT. Nonius BV, Delft. The Netherlands.
;
_computing_data_reduction
;
 Otwinowski, Z. & Minor, W. (1997). Methods Enzymol. 276, 307.
;
_computing_molecular_graphics 'Mercury (Macrae <i>et al.</i>, 2006)'
_computing_publication_material 'publCIF (Westrip, 2007)'
_computing_structure_refinement 'SHELXTL (Sheldrick, 2008)'
_computing_structure_solution
;     
 Altomare, A., Cascarano, M., Giacovazzo, C.& Guagliardi, A.
 (1993).  SIR92. J. Appl. Cryst., 26, 343 
;
_diffrn_ambient_pressure 101
_diffrn_ambient_temperature 173(2)
_diffrn_measured_fraction_theta_full 0.995
_diffrn_measured_fraction_theta_max 0.995
_diffrn_measurement_device_type
;
 Nonius KappaCCD diffractometer
;
_diffrn_measurement_method 'phi and omega scans'
_diffrn_radiation_monochromator graphite
_diffrn_radiation_probe x-ray
_diffrn_radiation_type MoK\a
_diffrn_radiation_wavelength 0.71073
_diffrn_reflns_av_R_equivalents 0.0326
_diffrn_reflns_av_sigmaI/netI 0.0615
_diffrn_reflns_limit_h_max 30
_diffrn_reflns_limit_h_min -29
_diffrn_reflns_limit_k_max 12
_diffrn_reflns_limit_k_min -10
_diffrn_reflns_limit_l_max 30
_diffrn_reflns_limit_l_min -30
_diffrn_reflns_number 19705
_diffrn_reflns_theta_full 27.49
_diffrn_reflns_theta_max 27.49
_diffrn_reflns_theta_min 1.15
_diffrn_source 'fine-focus sealed tube'
_diffrn_source_type Nonius
_exptl_absorpt_coefficient_mu 0.121
_exptl_absorpt_correction_T_max 0.9952
_exptl_absorpt_correction_T_min 0.9715
_exptl_absorpt_correction_type multi-scan
_exptl_absorpt_process_details
;
 Otwinowski, Z. & Minor, W. (1997). Methods Enzymol. 276, 307.
;
_exptl_crystal_colour colorless
_exptl_crystal_density_diffrn 1.113
_exptl_crystal_description needle
_exptl_crystal_F_000 1872
_exptl_crystal_recrystallization_method 'Slow cooling'
_exptl_crystal_size_max 0.24
_exptl_crystal_size_mid 0.06
_exptl_crystal_size_min 0.04
_refine_diff_density_max 0.216
_refine_diff_density_min -0.309
_refine_diff_density_rms 0.049
_refine_ls_goodness_of_fit_ref 0.994
_refine_ls_hydrogen_treatment constr
_refine_ls_matrix_type full
_refine_ls_number_parameters 559
_refine_ls_number_reflns 11732
_refine_ls_number_restraints 0
_refine_ls_restrained_S_all 0.994
_refine_ls_R_factor_all 0.0912
_refine_ls_R_factor_gt 0.0501
_refine_ls_shift/su_max 0.001
_refine_ls_shift/su_mean 0.000
_refine_ls_structure_factor_coef Fsqd
_refine_ls_weighting_details 'calc w=1/[\s^2^(Fo^2^)+(0.1000P)^2^+0.0000P] where P=(Fo^2^+2Fc^2^)/3'
_refine_ls_weighting_scheme calc
_refine_ls_wR_factor_gt 0.1305
_refine_ls_wR_factor_ref 0.1605
_reflns_number_gt 7931
_reflns_number_total 11732
_reflns_threshold_expression >2sigma(I)
_cod_data_source_file ja403555d_si_002_2.cif
_cod_data_source_block 2_PPh(dipp)2
_cod_original_sg_symbol_Hall -P2yn
_cod_original_sg_symbol_H-M 'P 21/n'
_cod_database_code 4120190

loop_
_symmetry_equiv_pos_as_xyz
'x, y, z'
'-x+1/2, y+1/2, -z+1/2'
'-x, -y, -z'
'x-1/2, -y-1/2, z-1/2'

loop_
_atom_site_label
_atom_site_type_symbol
_atom_site_fract_x
_atom_site_fract_y
_atom_site_fract_z
_atom_site_U_iso_or_equiv
_atom_site_adp_type
_atom_site_occupancy
_atom_site_symmetry_multiplicity
_atom_site_calc_flag
_atom_site_refinement_flags
P1 P -0.12374(2) 0.44123(5) 0.28646(2) 0.02480(13) Uani 1 1 d .
P2 P 0.23658(2) 0.22751(5) 0.120732(19) 0.02558(13) Uani 1 1 d .
C1 C -0.05778(7) 0.5551(2) 0.29494(7) 0.0243(4) Uani 1 1 d .
C2 C -0.04757(8) 0.6349(2) 0.34631(7) 0.0259(4) Uani 1 1 d .
C3 C 0.00401(8) 0.7111(2) 0.35823(8) 0.0313(4) Uani 1 1 d .
H3 H 0.0112 0.7648 0.3929 0.038 Uiso 1 1 d R
C4 C 0.04512(8) 0.7121(2) 0.32115(9) 0.0339(5) Uani 1 1 d .
H4 H 0.0807 0.7640 0.3309 0.041 Uiso 1 1 d R
C5 C 0.03461(8) 0.6377(2) 0.27074(8) 0.0311(4) Uani 1 1 d .
H5 H 0.0626 0.6393 0.2444 0.037 Uiso 1 1 d R
C6 C -0.01610(8) 0.5592(2) 0.25649(8) 0.0250(4) Uani 1 1 d .
C7 C -0.09170(9) 0.6469(2) 0.38832(8) 0.0346(5) Uani 1 1 d .
H7 H -0.1143 0.5618 0.3854 0.042 Uiso 1 1 d R
C8 C -0.13196(10) 0.7708(3) 0.37219(12) 0.0543(7) Uani 1 1 d .
H8A H -0.1602 0.7788 0.3982 0.065 Uiso 1 1 d R
H8B H -0.1516 0.7571 0.3341 0.065 Uiso 1 1 d R
H8C H -0.1091 0.8555 0.3736 0.065 Uiso 1 1 d R
C9 C -0.06417(13) 0.6605(4) 0.45000(10) 0.0749(10) Uani 1 1 d .
H9A H -0.0942 0.6670 0.4741 0.090 Uiso 1 1 d R
H9B H -0.0404 0.7437 0.4545 0.090 Uiso 1 1 d R
H9C H -0.0405 0.5790 0.4605 0.090 Uiso 1 1 d R
C10 C -0.02280(8) 0.4817(2) 0.19951(8) 0.0288(4) Uani 1 1 d .
H10 H -0.0615 0.4436 0.1937 0.035 Uiso 1 1 d R
C11 C -0.01487(10) 0.5812(3) 0.14986(9) 0.0405(5) Uani 1 1 d .
H11A H -0.0197 0.5289 0.1147 0.049 Uiso 1 1 d R
H11B H 0.0235 0.6212 0.1562 0.049 Uiso 1 1 d R
H11C H -0.0433 0.6553 0.1476 0.049 Uiso 1 1 d R
C12 C 0.02031(9) 0.3587(2) 0.20129(9) 0.0370(5) Uani 1 1 d .
H12A H 0.0152 0.3110 0.1651 0.044 Uiso 1 1 d R
H12B H 0.0133 0.2939 0.2308 0.044 Uiso 1 1 d R
H12C H 0.0594 0.3940 0.2091 0.044 Uiso 1 1 d R
C13 C -0.09734(8) 0.2660(2) 0.26548(8) 0.0261(4) Uani 1 1 d .
C14 C -0.06307(8) 0.1958(2) 0.31183(8) 0.0289(4) Uani 1 1 d .
C15 C -0.04293(9) 0.0598(2) 0.30442(9) 0.0367(5) Uani 1 1 d .
H15 H -0.0186 0.0145 0.3353 0.044 Uiso 1 1 d R
C16 C -0.05754(9) -0.0122(2) 0.25401(10) 0.0401(5) Uani 1 1 d .
H16 H -0.0439 -0.1069 0.2500 0.048 Uiso 1 1 d R
C17 C -0.09162(9) 0.0532(2) 0.20945(9) 0.0357(5) Uani 1 1 d .
H17 H -0.1023 0.0038 0.1741 0.043 Uiso 1 1 d R
C18 C -0.11143(8) 0.1914(2) 0.21319(8) 0.0283(4) Uani 1 1 d .
C19 C -0.04525(9) 0.2635(2) 0.37010(8) 0.0332(5) Uani 1 1 d .
H19 H -0.0655 0.3518 0.3697 0.040 Uiso 1 1 d R
C20 C -0.06257(11) 0.1728(3) 0.41875(9) 0.0473(6) Uani 1 1 d .
H20A H -0.0511 0.2188 0.4547 0.057 Uiso 1 1 d R
H20B H -0.0431 0.0834 0.4185 0.057 Uiso 1 1 d R
H20C H -0.1040 0.1582 0.4133 0.057 Uiso 1 1 d R
C21 C 0.02017(9) 0.2964(3) 0.38017(10) 0.0438(6) Uani 1 1 d .
H21A H 0.0302 0.3395 0.4170 0.053 Uiso 1 1 d R
H21B H 0.0299 0.3593 0.3511 0.053 Uiso 1 1 d R
H21C H 0.0415 0.2099 0.3788 0.053 Uiso 1 1 d R
C22 C -0.14752(8) 0.2502(2) 0.15966(8) 0.0308(4) Uani 1 1 d .
H22 H -0.1516 0.3498 0.1653 0.037 Uiso 1 1 d R
C23 C -0.20799(9) 0.1819(3) 0.15058(10) 0.0424(5) Uani 1 1 d .
H23A H -0.2305 0.2201 0.1169 0.051 Uiso 1 1 d R
H23B H -0.2275 0.2003 0.1831 0.051 Uiso 1 1 d R
H23C H -0.2038 0.0819 0.1461 0.051 Uiso 1 1 d R
C24 C -0.11750(10) 0.2319(3) 0.10613(9) 0.0426(5) Uani 1 1 d .
H24A H -0.1414 0.2703 0.0733 0.051 Uiso 1 1 d R
H24B H -0.1112 0.1332 0.1002 0.051 Uiso 1 1 d R
H24C H -0.0807 0.2800 0.1117 0.051 Uiso 1 1 d R
C25 C -0.17417(8) 0.5302(2) 0.23109(8) 0.0255(4) Uani 1 1 d .
C26 C -0.15999(8) 0.6513(2) 0.20276(8) 0.0294(4) Uani 1 1 d .
H26 H -0.1202 0.6818 0.2059 0.035 Uiso 1 1 d R
C27 C -0.20304(9) 0.7287(2) 0.16955(9) 0.0356(5) Uani 1 1 d .
H27 H -0.1931 0.8120 0.1499 0.043 Uiso 1 1 d R
C28 C -0.26042(9) 0.6877(2) 0.16439(9) 0.0364(5) Uani 1 1 d .
H28 H -0.2899 0.7422 0.1416 0.044 Uiso 1 1 d R
C29 C -0.27563(9) 0.5681(2) 0.19267(9) 0.0364(5) Uani 1 1 d .
H29 H -0.3157 0.5390 0.1888 0.044 Uiso 1 1 d R
C30 C -0.23293(8) 0.4899(2) 0.22591(8) 0.0315(4) Uani 1 1 d .
H30 H -0.2438 0.4075 0.2456 0.038 Uiso 1 1 d R
C31 C 0.20532(8) 0.0530(2) 0.09728(8) 0.0271(4) Uani 1 1 d .
C32 C 0.15729(9) -0.0197(2) 0.11473(8) 0.0313(4) Uani 1 1 d .
C33 C 0.14605(9) -0.1573(2) 0.09538(9) 0.0359(5) Uani 1 1 d .
H33 H 0.1141 -0.2078 0.1077 0.043 Uiso 1 1 d R
C34 C 0.17919(10) -0.2239(2) 0.05909(9) 0.0393(5) Uani 1 1 d .
H34 H 0.1703 -0.3189 0.0467 0.047 Uiso 1 1 d R
C35 C 0.22522(9) -0.1525(2) 0.04157(8) 0.0359(5) Uani 1 1 d .
H35 H 0.2479 -0.1955 0.0152 0.043 Uiso 1 1 d R
C36 C 0.23989(9) -0.0169(2) 0.06045(8) 0.0302(4) Uani 1 1 d .
C37 C 0.11604(9) 0.0412(2) 0.15376(9) 0.0352(5) Uani 1 1 d .
H37 H 0.1237 0.1406 0.1575 0.042 Uiso 1 1 d R
C38 C 0.12636(12) -0.0284(3) 0.21308(10) 0.0507(6) Uani 1 1 d .
H38A H 0.1004 0.0103 0.2374 0.061 Uiso 1 1 d R
H38B H 0.1659 -0.0111 0.2296 0.061 Uiso 1 1 d R
H38C H 0.1200 -0.1282 0.2092 0.061 Uiso 1 1 d R
C39 C 0.05148(10) 0.0240(3) 0.12865(11) 0.0495(6) Uani 1 1 d .
H39A H 0.0270 0.0633 0.1542 0.059 Uiso 1 1 d R
H39B H 0.0428 -0.0745 0.1231 0.059 Uiso 1 1 d R
H39C H 0.0446 0.0721 0.0926 0.059 Uiso 1 1 d R
C40 C 0.29412(8) 0.0484(2) 0.04081(8) 0.0325(4) Uani 1 1 d .
H40 H 0.2964 0.1434 0.0550 0.039 Uiso 1 1 d R
C41 C 0.34912(9) -0.0312(3) 0.06589(9) 0.0448(6) Uani 1 1 d .
H41A H 0.3827 0.0115 0.0533 0.054 Uiso 1 1 d R
H41B H 0.3460 -0.1274 0.0532 0.054 Uiso 1 1 d R
H41C H 0.3530 -0.0285 0.1068 0.054 Uiso 1 1 d R
C42 C 0.28912(10) 0.0601(3) -0.02397(9) 0.0465(6) Uani 1 1 d .
H42A H 0.3239 0.1021 -0.0343 0.056 Uiso 1 1 d R
H42B H 0.2562 0.1178 -0.0379 0.056 Uiso 1 1 d R
H42C H 0.2841 -0.0323 -0.0405 0.056 Uiso 1 1 d R
C43 C 0.22371(8) 0.3402(2) 0.05610(7) 0.0264(4) Uani 1 1 d .
C44 C 0.17102(8) 0.3413(2) 0.01732(8) 0.0285(4) Uani 1 1 d .
C45 C 0.16960(9) 0.4139(2) -0.03416(8) 0.0352(5) Uani 1 1 d .
H45 H 0.1347 0.4131 -0.0612 0.042 Uiso 1 1 d R
C46 C 0.21739(9) 0.4860(2) -0.04772(8) 0.0354(5) Uani 1 1 d .
H46 H 0.2159 0.5333 -0.0838 0.042 Uiso 1 1 d R
C47 C 0.26771(9) 0.4913(2) -0.00898(8) 0.0327(5) Uani 1 1 d .
H47 H 0.3006 0.5447 -0.0177 0.039 Uiso 1 1 d R
C48 C 0.27214(8) 0.4202(2) 0.04311(8) 0.0274(4) Uani 1 1 d .
C49 C 0.11542(8) 0.2683(2) 0.02860(9) 0.0340(5) Uani 1 1 d .
H49 H 0.1232 0.2255 0.0657 0.041 Uiso 1 1 d R
C50 C 0.06516(9) 0.3744(3) 0.02835(10) 0.0469(6) Uani 1 1 d .
H50A H 0.0305 0.3264 0.0357 0.056 Uiso 1 1 d R
H50B H 0.0582 0.4194 -0.0084 0.056 Uiso 1 1 d R
H50C H 0.0756 0.4444 0.0574 0.056 Uiso 1 1 d R
C51 C 0.09842(11) 0.1495(3) -0.01444(10) 0.0485(6) Uani 1 1 d .
H51A H 0.0634 0.1050 -0.0060 0.058 Uiso 1 1 d R
H51B H 0.1291 0.0810 -0.0122 0.058 Uiso 1 1 d R
H51C H 0.0918 0.1887 -0.0522 0.058 Uiso 1 1 d R
C52 C 0.32825(8) 0.4343(2) 0.08451(8) 0.0317(4) Uani 1 1 d .
H52 H 0.3324 0.3484 0.1062 0.038 Uiso 1 1 d R
C53 C 0.32434(10) 0.5581(3) 0.12505(10) 0.0463(6) Uani 1 1 d .
H53A H 0.3598 0.5654 0.1511 0.056 Uiso 1 1 d R
H53B H 0.2923 0.5437 0.1462 0.056 Uiso 1 1 d R
H53C H 0.3183 0.6435 0.1032 0.056 Uiso 1 1 d R
C54 C 0.38288(10) 0.4485(3) 0.05589(11) 0.0513(6) Uani 1 1 d .
H54A H 0.4165 0.4563 0.0843 0.062 Uiso 1 1 d R
H54B H 0.3795 0.5317 0.0325 0.062 Uiso 1 1 d R
H54C H 0.3868 0.3672 0.0325 0.062 Uiso 1 1 d R
C55 C 0.20100(8) 0.3220(2) 0.17392(8) 0.0270(4) Uani 1 1 d .
C56 C 0.21100(9) 0.2750(2) 0.23077(8) 0.0327(4) Uani 1 1 d .
H56 H 0.2270 0.1827 0.2391 0.039 Uiso 1 1 d R
C57 C 0.19843(9) 0.3602(2) 0.27517(8) 0.0360(5) Uani 1 1 d .
H57 H 0.2042 0.3256 0.3137 0.043 Uiso 1 1 d R
C58 C 0.17707(8) 0.4944(2) 0.26405(9) 0.0342(5) Uani 1 1 d .
H58 H 0.1692 0.5547 0.2947 0.041 Uiso 1 1 d R
C59 C 0.16734(8) 0.5428(2) 0.20828(8) 0.0315(4) Uani 1 1 d .
H59 H 0.1526 0.6364 0.2003 0.038 Uiso 1 1 d R
C60 C 0.17845(8) 0.4566(2) 0.16358(8) 0.0282(4) Uani 1 1 d .
H60 H 0.1702 0.4911 0.1251 0.034 Uiso 1 1 d R

loop_
_atom_site_aniso_label
_atom_site_aniso_U_11
_atom_site_aniso_U_22
_atom_site_aniso_U_33
_atom_site_aniso_U_23
_atom_site_aniso_U_13
_atom_site_aniso_U_12
P1 0.0236(2) 0.0249(3) 0.0255(2) 0.00203(19) 0.00204(18) -0.00224(19)
P2 0.0305(3) 0.0238(3) 0.0227(2) 0.00064(19) 0.00484(19) 0.0042(2)
C1 0.0235(9) 0.0228(10) 0.0260(9) 0.0030(7) 0.0013(7) 0.0016(7)
C2 0.0270(9) 0.0251(10) 0.0255(9) 0.0018(8) 0.0032(7) -0.0007(8)
C3 0.0335(10) 0.0299(11) 0.0298(10) -0.0035(8) 0.0018(8) -0.0038(8)
C4 0.0257(9) 0.0313(12) 0.0445(12) -0.0042(9) 0.0034(9) -0.0076(8)
C5 0.0264(9) 0.0301(11) 0.0384(10) -0.0022(9) 0.0098(8) -0.0019(8)
C6 0.0243(9) 0.0216(10) 0.0287(9) 0.0011(8) 0.0026(7) 0.0022(7)
C7 0.0371(11) 0.0384(13) 0.0295(10) -0.0056(9) 0.0085(8) -0.0108(9)
C8 0.0430(13) 0.0553(17) 0.0700(17) -0.0090(13) 0.0270(13) 0.0037(12)
C9 0.0688(18) 0.128(3) 0.0299(12) -0.0044(15) 0.0140(12) -0.0215(19)
C10 0.0266(9) 0.0300(11) 0.0307(10) -0.0018(8) 0.0072(8) -0.0021(8)
C11 0.0421(12) 0.0486(14) 0.0323(11) 0.0032(10) 0.0105(9) -0.0022(10)
C12 0.0356(11) 0.0335(12) 0.0434(11) -0.0069(10) 0.0111(9) 0.0012(9)
C13 0.0229(9) 0.0248(10) 0.0303(9) 0.0025(8) 0.0022(7) -0.0030(8)
C14 0.0253(9) 0.0274(11) 0.0328(10) 0.0051(8) -0.0003(8) -0.0045(8)
C15 0.0363(11) 0.0298(12) 0.0409(11) 0.0074(9) -0.0053(9) 0.0015(9)
C16 0.0427(12) 0.0239(11) 0.0512(13) 0.0022(10) -0.0031(10) 0.0063(9)
C17 0.0397(11) 0.0270(11) 0.0384(11) -0.0034(9) -0.0016(9) -0.0004(9)
C18 0.0264(9) 0.0255(11) 0.0319(10) 0.0021(8) 0.0004(8) -0.0022(8)
C19 0.0333(10) 0.0345(12) 0.0293(10) 0.0052(9) -0.0047(8) -0.0018(9)
C20 0.0557(14) 0.0500(15) 0.0342(11) 0.0072(11) -0.0011(10) -0.0089(12)
C21 0.0386(12) 0.0467(15) 0.0422(12) 0.0047(11) -0.0083(10) -0.0088(10)
C22 0.0340(10) 0.0259(11) 0.0301(10) -0.0004(8) -0.0038(8) 0.0032(8)
C23 0.0399(12) 0.0351(13) 0.0476(12) 0.0012(10) -0.0110(10) -0.0037(10)
C24 0.0545(14) 0.0405(14) 0.0315(11) -0.0035(10) 0.0011(10) 0.0075(11)
C25 0.0243(9) 0.0255(10) 0.0263(9) -0.0018(8) 0.0023(7) 0.0028(7)
C26 0.0298(9) 0.0278(11) 0.0302(9) 0.0006(8) 0.0024(8) -0.0012(8)
C27 0.0440(12) 0.0275(11) 0.0340(10) 0.0037(9) 0.0012(9) 0.0057(9)
C28 0.0361(11) 0.0368(12) 0.0337(10) -0.0025(9) -0.0045(9) 0.0137(9)
C29 0.0252(9) 0.0453(14) 0.0373(11) -0.0067(10) -0.0009(8) 0.0029(9)
C30 0.0261(9) 0.0344(12) 0.0340(10) 0.0003(9) 0.0035(8) -0.0012(8)
C31 0.0336(10) 0.0232(10) 0.0238(9) 0.0010(8) 0.0019(8) 0.0062(8)
C32 0.0389(11) 0.0269(11) 0.0285(10) 0.0019(8) 0.0060(8) 0.0027(9)
C33 0.0444(12) 0.0281(12) 0.0363(11) 0.0002(9) 0.0092(9) 0.0003(9)
C34 0.0547(13) 0.0256(11) 0.0379(11) -0.0040(9) 0.0077(10) -0.0001(10)
C35 0.0466(12) 0.0297(12) 0.0326(10) -0.0020(9) 0.0091(9) 0.0068(9)
C36 0.0371(10) 0.0269(11) 0.0268(9) 0.0018(8) 0.0045(8) 0.0078(9)
C37 0.0410(11) 0.0247(11) 0.0425(11) -0.0028(9) 0.0151(9) -0.0008(9)
C38 0.0748(17) 0.0377(14) 0.0456(13) -0.0001(11) 0.0298(13) 0.0002(12)
C39 0.0425(13) 0.0381(14) 0.0706(16) -0.0087(12) 0.0182(12) -0.0030(11)
C40 0.0361(10) 0.0297(11) 0.0331(10) -0.0024(9) 0.0096(9) 0.0054(9)
C41 0.0395(12) 0.0558(16) 0.0410(12) 0.0037(11) 0.0118(10) 0.0123(11)
C42 0.0501(13) 0.0540(16) 0.0365(12) 0.0069(11) 0.0103(10) 0.0008(11)
C43 0.0343(10) 0.0237(10) 0.0219(8) -0.0021(7) 0.0064(8) 0.0068(8)
C44 0.0354(10) 0.0233(10) 0.0269(9) -0.0032(8) 0.0041(8) 0.0074(8)
C45 0.0410(11) 0.0343(12) 0.0287(10) 0.0018(9) -0.0006(9) 0.0093(9)
C46 0.0488(12) 0.0325(12) 0.0252(9) 0.0055(8) 0.0062(9) 0.0086(10)
C47 0.0403(11) 0.0277(11) 0.0317(10) 0.0027(8) 0.0106(9) 0.0023(9)
C48 0.0329(10) 0.0237(10) 0.0263(9) -0.0004(8) 0.0062(8) 0.0058(8)
C49 0.0317(10) 0.0362(12) 0.0324(10) 0.0019(9) -0.0013(8) 0.0015(9)
C50 0.0359(11) 0.0570(16) 0.0478(13) 0.0082(12) 0.0054(10) 0.0108(11)
C51 0.0495(13) 0.0448(15) 0.0481(13) -0.0058(11) -0.0044(11) -0.0086(11)
C52 0.0338(10) 0.0278(11) 0.0333(10) 0.0068(8) 0.0036(8) 0.0016(8)
C53 0.0391(12) 0.0572(16) 0.0426(12) -0.0142(11) 0.0050(10) -0.0066(11)
C54 0.0356(12) 0.0686(19) 0.0503(14) -0.0053(13) 0.0079(10) 0.0038(12)
C55 0.0274(9) 0.0260(10) 0.0281(9) -0.0021(8) 0.0052(7) 0.0001(8)
C56 0.0393(11) 0.0319(11) 0.0272(9) 0.0019(8) 0.0056(8) 0.0042(9)
C57 0.0417(11) 0.0435(14) 0.0238(9) -0.0020(9) 0.0079(8) -0.0013(10)
C58 0.0332(10) 0.0383(12) 0.0326(10) -0.0113(9) 0.0098(8) -0.0040(9)
C59 0.0320(10) 0.0266(11) 0.0375(11) -0.0026(9) 0.0104(9) 0.0028(8)
C60 0.0296(10) 0.0284(11) 0.0271(9) 0.0002(8) 0.0057(8) 0.0011(8)

loop_
_atom_type_symbol
_atom_type_description
_atom_type_scat_dispersion_real
_atom_type_scat_dispersion_imag
_atom_type_scat_source
C C 0.0033 0.0016 'International Tables Vol C Tables 4.2.6.8 and 6.1.1.4'
H H 0.0000 0.0000 'International Tables Vol C Tables 4.2.6.8 and 6.1.1.4'
P P 0.1023 0.0942 'International Tables Vol C Tables 4.2.6.8 and 6.1.1.4'

loop_
_geom_angle_atom_site_label_1
_geom_angle_atom_site_label_2
_geom_angle_atom_site_label_3
_geom_angle
C25 P1 C1 104.09(9)
C25 P1 C13 114.87(8)
C1 P1 C13 104.54(8)
C55 P2 C43 104.33(9)
C55 P2 C31 116.50(9)
C43 P2 C31 104.77(8)
C6 C1 C2 119.05(16)
C6 C1 P1 124.79(14)
C2 C1 P1 116.00(13)
C3 C2 C1 119.08(16)
C3 C2 C7 117.62(17)
C1 C2 C7 123.24(16)
C4 C3 C2 121.57(18)
C4 C3 H3 119.0
C2 C3 H3 119.4
C5 C4 C3 119.37(18)
C5 C4 H4 120.9
C3 C4 H4 119.8
C4 C5 C6 121.73(17)
C4 C5 H5 119.9
C6 C5 H5 118.3
C5 C6 C1 119.15(17)
C5 C6 C10 116.84(16)
C1 C6 C10 124.00(16)
C9 C7 C8 109.9(2)
C9 C7 C2 113.69(18)
C8 C7 C2 109.83(17)
C9 C7 H7 107.1
C8 C7 H7 108.8
C2 C7 H7 107.3
C7 C8 H8A 110.5
C7 C8 H8B 109.1
H8A C8 H8B 109.5
C7 C8 H8C 108.8
H8A C8 H8C 109.5
H8B C8 H8C 109.5
C7 C9 H9A 109.4
C7 C9 H9B 109.6
H9A C9 H9B 109.5
C7 C9 H9C 109.3
H9A C9 H9C 109.5
H9B C9 H9C 109.5
C6 C10 C12 110.85(16)
C6 C10 C11 111.78(17)
C12 C10 C11 110.01(16)
C6 C10 H10 106.7
C12 C10 H10 108.1
C11 C10 H10 109.2
C10 C11 H11A 109.4
C10 C11 H11B 109.2
H11A C11 H11B 109.5
C10 C11 H11C 109.8
H11A C11 H11C 109.5
H11B C11 H11C 109.5
C10 C12 H12A 109.5
C10 C12 H12B 109.4
H12A C12 H12B 109.5
C10 C12 H12C 109.6
H12A C12 H12C 109.5
H12B C12 H12C 109.5
C18 C13 C14 118.21(18)
C18 C13 P1 129.11(15)
C14 C13 P1 112.35(14)
C15 C14 C13 119.78(18)
C15 C14 C19 116.74(18)
C13 C14 C19 123.46(18)
C16 C15 C14 121.55(19)
C16 C15 H15 119.0
C14 C15 H15 119.4
C15 C16 C17 119.1(2)
C15 C16 H16 120.4
C17 C16 H16 120.5
C16 C17 C18 122.3(2)
C16 C17 H17 119.9
C18 C17 H17 117.8
C17 C18 C13 118.94(18)
C17 C18 C22 116.04(17)
C13 C18 C22 125.03(18)
C14 C19 C20 112.09(18)
C14 C19 C21 111.41(17)
C20 C19 C21 110.66(17)
C14 C19 H19 106.6
C20 C19 H19 108.6
C21 C19 H19 107.2
C19 C20 H20A 110.0
C19 C20 H20B 108.6
H20A C20 H20B 109.5
C19 C20 H20C 109.9
H20A C20 H20C 109.5
H20B C20 H20C 109.5
C19 C21 H21A 109.8
C19 C21 H21B 109.8
H21A C21 H21B 109.5
C19 C21 H21C 108.8
H21A C21 H21C 109.5
H21B C21 H21C 109.5
C18 C22 C23 110.41(17)
C18 C22 C24 112.57(16)
C23 C22 C24 110.24(17)
C18 C22 H22 107.3
C23 C22 H22 109.2
C24 C22 H22 106.9
C22 C23 H23A 109.8
C22 C23 H23B 109.4
H23A C23 H23B 109.5
C22 C23 H23C 109.2
H23A C23 H23C 109.5
H23B C23 H23C 109.5
C22 C24 H24A 110.3
C22 C24 H24B 109.0
H24A C24 H24B 109.5
C22 C24 H24C 109.1
H24A C24 H24C 109.5
H24B C24 H24C 109.5
C26 C25 C30 118.26(17)
C26 C25 P1 123.58(14)
C30 C25 P1 116.87(14)
C27 C26 C25 120.55(18)
C27 C26 H26 119.5
C25 C26 H26 120.0
C28 C27 C26 120.8(2)
C28 C27 H27 118.9
C26 C27 H27 120.3
C27 C28 C29 119.67(19)
C27 C28 H28 120.1
C29 C28 H28 120.2
C28 C29 C30 120.02(18)
C28 C29 H29 119.6
C30 C29 H29 120.3
C29 C30 C25 120.74(19)
C29 C30 H30 119.6
C25 C30 H30 119.6
C32 C31 C36 118.77(18)
C32 C31 P2 129.41(14)
C36 C31 P2 111.55(14)
C33 C32 C31 118.55(18)
C33 C32 C37 116.52(18)
C31 C32 C37 124.93(18)
C34 C33 C32 122.4(2)
C34 C33 H33 118.6
C32 C33 H33 119.0
C33 C34 C35 118.9(2)
C33 C34 H34 120.2
C35 C34 H34 120.8
C34 C35 C36 121.67(19)
C34 C35 H35 120.3
C36 C35 H35 118.0
C35 C36 C31 119.61(18)
C35 C36 C40 116.92(17)
C31 C36 C40 123.47(18)
C32 C37 C38 110.86(18)
C32 C37 C39 112.45(18)
C38 C37 C39 109.07(19)
C32 C37 H37 107.7
C38 C37 H37 109.4
C39 C37 H37 107.2
C37 C38 H38A 110.4
C37 C38 H38B 108.5
H38A C38 H38B 109.5
C37 C38 H38C 109.4
H38A C38 H38C 109.5
H38B C38 H38C 109.5
C37 C39 H39A 110.1
C37 C39 H39B 109.2
H39A C39 H39B 109.5
C37 C39 H39C 109.1
H39A C39 H39C 109.5
H39B C39 H39C 109.5
C42 C40 C41 111.69(17)
C42 C40 C36 112.50(17)
C41 C40 C36 111.00(17)
C42 C40 H40 106.0
C41 C40 H40 108.9
C36 C40 H40 106.4
C40 C41 H41A 109.9
C40 C41 H41B 108.9
H41A C41 H41B 109.5
C40 C41 H41C 109.6
H41A C41 H41C 109.5
H41B C41 H41C 109.5
C40 C42 H42A 109.6
C40 C42 H42B 109.5
H42A C42 H42B 109.5
C40 C42 H42C 109.3
H42A C42 H42C 109.5
H42B C42 H42C 109.5
C44 C43 C48 119.34(17)
C44 C43 P2 124.17(15)
C48 C43 P2 116.26(14)
C45 C44 C43 118.75(18)
C45 C44 C49 117.36(18)
C43 C44 C49 123.89(17)
C46 C45 C44 121.68(19)
C46 C45 H45 118.7
C44 C45 H45 119.6
C45 C46 C47 119.80(18)
C45 C46 H46 120.5
C47 C46 H46 119.7
C46 C47 C48 121.36(19)
C46 C47 H47 120.0
C48 C47 H47 118.7
C47 C48 C43 118.92(18)
C47 C48 C52 118.52(18)
C43 C48 C52 122.54(16)
C44 C49 C51 111.42(17)
C44 C49 C50 111.18(18)
C51 C49 C50 110.66(18)
C44 C49 H49 107.2
C51 C49 H49 107.2
C50 C49 H49 109.0
C49 C50 H50A 109.9
C49 C50 H50B 109.0
H50A C50 H50B 109.5
C49 C50 H50C 109.5
H50A C50 H50C 109.5
H50B C50 H50C 109.5
C49 C51 H51A 109.4
C49 C51 H51B 109.9
H51A C51 H51B 109.5
C49 C51 H51C 109.1
H51A C51 H51C 109.5
H51B C51 H51C 109.5
C54 C52 C48 114.31(17)
C54 C52 C53 109.65(18)
C48 C52 C53 110.63(17)
C54 C52 H52 106.5
C48 C52 H52 106.4
C53 C52 H52 109.1
C52 C53 H53A 109.8
C52 C53 H53B 109.5
H53A C53 H53B 109.5
C52 C53 H53C 109.1
H53A C53 H53C 109.5
H53B C53 H53C 109.5
C52 C54 H54A 110.0
C52 C54 H54B 108.8
H54A C54 H54B 109.5
C52 C54 H54C 109.6
H54A C54 H54C 109.5
H54B C54 H54C 109.5
C60 C55 C56 117.93(17)
C60 C55 P2 121.56(14)
C56 C55 P2 118.16(15)
C57 C56 C55 121.0(2)
C57 C56 H56 119.4
C55 C56 H56 119.5
C58 C57 C56 120.06(19)
C58 C57 H57 119.8
C56 C57 H57 120.2
C57 C58 C59 119.67(18)
C57 C58 H58 120.4
C59 C58 H58 119.9
C58 C59 C60 120.45(19)
C58 C59 H59 120.1
C60 C59 H59 119.5
C59 C60 C55 120.82(18)
C59 C60 H60 119.1
C55 C60 H60 120.0

loop_
_geom_bond_atom_site_label_1
_geom_bond_atom_site_label_2
_geom_bond_distance
P1 C25 1.8355(19)
P1 C1 1.8591(19)
P1 C13 1.861(2)
P2 C55 1.8294(19)
P2 C43 1.8541(19)
P2 C31 1.859(2)
C1 C6 1.415(2)
C1 C2 1.422(3)
C2 C3 1.392(3)
C2 C7 1.524(2)
C3 C4 1.380(3)
C3 H3 0.9599
C4 C5 1.377(3)
C4 H4 0.9600
C5 C6 1.393(3)
C5 H5 0.9600
C6 C10 1.523(3)
C7 C9 1.514(3)
C7 C8 1.515(3)
C7 H7 0.9599
C8 H8A 0.9600
C8 H8B 0.9600
C8 H8C 0.9600
C9 H9A 0.9600
C9 H9B 0.9601
C9 H9C 0.9600
C10 C12 1.532(3)
C10 C11 1.536(3)
C10 H10 0.9599
C11 H11A 0.9600
C11 H11B 0.9601
C11 H11C 0.9600
C12 H12A 0.9599
C12 H12B 0.9599
C12 H12C 0.9601
C13 C18 1.422(3)
C13 C14 1.426(3)
C14 C15 1.390(3)
C14 C19 1.524(3)
C15 C16 1.375(3)
C15 H15 0.9601
C16 C17 1.375(3)
C16 H16 0.9600
C17 C18 1.394(3)
C17 H17 0.9600
C18 C22 1.523(3)
C19 C20 1.532(3)
C19 C21 1.534(3)
C19 H19 0.9600
C20 H20A 0.9601
C20 H20B 0.9600
C20 H20C 0.9600
C21 H21A 0.9599
C21 H21B 0.9599
C21 H21C 0.9601
C22 C23 1.532(3)
C22 C24 1.535(3)
C22 H22 0.9600
C23 H23A 0.9601
C23 H23B 0.9599
C23 H23C 0.9600
C24 H24A 0.9600
C24 H24B 0.9599
C24 H24C 0.9600
C25 C26 1.391(3)
C25 C30 1.403(3)
C26 C27 1.390(3)
C26 H26 0.9598
C27 C28 1.374(3)
C27 H27 0.9601
C28 C29 1.387(3)
C28 H28 0.9600
C29 C30 1.389(3)
C29 H29 0.9602
C30 H30 0.9600
C31 C32 1.418(3)
C31 C36 1.425(3)
C32 C33 1.395(3)
C32 C37 1.530(3)
C33 C34 1.380(3)
C33 H33 0.9599
C34 C35 1.374(3)
C34 H34 0.9600
C35 C36 1.387(3)
C35 H35 0.9598
C36 C40 1.529(3)
C37 C38 1.538(3)
C37 C39 1.540(3)
C37 H37 0.9600
C38 H38A 0.9601
C38 H38B 0.9601
C38 H38C 0.9600
C39 H39A 0.9599
C39 H39B 0.9600
C39 H39C 0.9599
C40 C42 1.523(3)
C40 C41 1.529(3)
C40 H40 0.9599
C41 H41A 0.9598
C41 H41B 0.9600
C41 H41C 0.9599
C42 H42A 0.9599
C42 H42B 0.9601
C42 H42C 0.9599
C43 C44 1.422(3)
C43 C48 1.422(3)
C44 C45 1.394(3)
C44 C49 1.518(3)
C45 C46 1.376(3)
C45 H45 0.9602
C46 C47 1.381(3)
C46 H46 0.9600
C47 C48 1.395(3)
C47 H47 0.9600
C48 C52 1.522(3)
C49 C51 1.531(3)
C49 C50 1.539(3)
C49 H49 0.9598
C50 H50A 0.9600
C50 H50B 0.9600
C50 H50C 0.9601
C51 H51A 0.9600
C51 H51B 0.9600
C51 H51C 0.9600
C52 C54 1.521(3)
C52 C53 1.526(3)
C52 H52 0.9600
C53 H53A 0.9600
C53 H53B 0.9599
C53 H53C 0.9600
C54 H54A 0.9599
C54 H54B 0.9601
C54 H54C 0.9600
C55 C60 1.387(3)
C55 C56 1.404(3)
C56 C57 1.386(3)
C56 H56 0.9601
C57 C58 1.377(3)
C57 H57 0.9600
C58 C59 1.384(3)
C58 H58 0.9599
C59 C60 1.388(3)
C59 H59 0.9600
C60 H60 0.9601

loop_
_geom_torsion_atom_site_label_1
_geom_torsion_atom_site_label_2
_geom_torsion_atom_site_label_3
_geom_torsion_atom_site_label_4
_geom_torsion
C25 P1 C1 C6 -76.52(17)
C13 P1 C1 C6 44.35(18)
C25 P1 C1 C2 108.19(15)
C13 P1 C1 C2 -130.94(14)
C6 C1 C2 C3 -2.1(3)
P1 C1 C2 C3 173.46(15)
C6 C1 C2 C7 175.09(18)
P1 C1 C2 C7 -9.3(2)
C1 C2 C3 C4 0.7(3)
C7 C2 C3 C4 -176.68(19)
C2 C3 C4 C5 0.9(3)
C3 C4 C5 C6 -1.1(3)
C4 C5 C6 C1 -0.4(3)
C4 C5 C6 C10 179.87(19)
C2 C1 C6 C5 2.0(3)
P1 C1 C6 C5 -173.19(15)
C2 C1 C6 C10 -178.30(17)
P1 C1 C6 C10 6.5(3)
C3 C2 C7 C9 -35.4(3)
C1 C2 C7 C9 147.4(2)
C3 C2 C7 C8 88.2(2)
C1 C2 C7 C8 -89.1(2)
C5 C6 C10 C12 69.9(2)
C1 C6 C10 C12 -109.8(2)
C5 C6 C10 C11 -53.2(2)
C1 C6 C10 C11 127.07(19)
C25 P1 C13 C18 -1.0(2)
C1 P1 C13 C18 -114.45(17)
C25 P1 C13 C14 -174.15(12)
C1 P1 C13 C14 72.42(14)
C18 C13 C14 C15 2.0(3)
P1 C13 C14 C15 176.00(15)
C18 C13 C14 C19 -179.67(17)
P1 C13 C14 C19 -5.7(2)
C13 C14 C15 C16 -3.2(3)
C19 C14 C15 C16 178.4(2)
C14 C15 C16 C17 1.7(3)
C15 C16 C17 C18 0.9(3)
C16 C17 C18 C13 -1.9(3)
C16 C17 C18 C22 178.53(19)
C14 C13 C18 C17 0.4(3)
P1 C13 C18 C17 -172.40(14)
C14 C13 C18 C22 179.95(16)
P1 C13 C18 C22 7.2(3)
C15 C14 C19 C20 -55.6(2)
C13 C14 C19 C20 126.0(2)
C15 C14 C19 C21 69.0(2)
C13 C14 C19 C21 -109.3(2)
C17 C18 C22 C23 72.3(2)
C13 C18 C22 C23 -107.3(2)
C17 C18 C22 C24 -51.4(2)
C13 C18 C22 C24 129.0(2)
C1 P1 C25 C26 2.96(18)
C13 P1 C25 C26 -110.72(17)
C1 P1 C25 C30 -163.83(15)
C13 P1 C25 C30 82.49(16)
C30 C25 C26 C27 -0.9(3)
P1 C25 C26 C27 -167.56(15)
C25 C26 C27 C28 0.5(3)
C26 C27 C28 C29 0.1(3)
C27 C28 C29 C30 -0.2(3)
C28 C29 C30 C25 -0.3(3)
C26 C25 C30 C29 0.9(3)
P1 C25 C30 C29 168.39(16)
C55 P2 C31 C32 -0.2(2)
C43 P2 C31 C32 -114.86(18)
C55 P2 C31 C36 -174.04(13)
C43 P2 C31 C36 71.29(15)
C36 C31 C32 C33 0.4(3)
P2 C31 C32 C33 -173.08(15)
C36 C31 C32 C37 -179.66(18)
P2 C31 C32 C37 6.9(3)
C31 C32 C33 C34 -1.3(3)
C37 C32 C33 C34 178.73(19)
C32 C33 C34 C35 0.4(3)
C33 C34 C35 C36 1.5(3)
C34 C35 C36 C31 -2.4(3)
C34 C35 C36 C40 176.51(19)
C32 C31 C36 C35 1.4(3)
P2 C31 C36 C35 175.97(15)
C32 C31 C36 C40 -177.41(18)
P2 C31 C36 C40 -2.8(2)
C33 C32 C37 C38 71.7(2)
C31 C32 C37 C38 -108.3(2)
C33 C32 C37 C39 -50.7(3)
C31 C32 C37 C39 129.4(2)
C35 C36 C40 C42 60.1(2)
C31 C36 C40 C42 -121.0(2)
C35 C36 C40 C41 -65.9(2)
C31 C36 C40 C41 113.0(2)
C55 P2 C43 C44 -80.83(17)
C31 P2 C43 C44 42.11(17)
C55 P2 C43 C48 104.78(15)
C31 P2 C43 C48 -132.29(14)
C48 C43 C44 C45 4.0(3)
P2 C43 C44 C45 -170.25(15)
C48 C43 C44 C49 -175.68(17)
P2 C43 C44 C49 10.1(3)
C43 C44 C45 C46 -1.2(3)
C49 C44 C45 C46 178.53(19)
C44 C45 C46 C47 -2.1(3)
C45 C46 C47 C48 2.5(3)
C46 C47 C48 C43 0.3(3)
C46 C47 C48 C52 -178.15(18)
C44 C43 C48 C47 -3.6(3)
P2 C43 C48 C47 171.09(14)
C44 C43 C48 C52 174.84(17)
P2 C43 C48 C52 -10.5(2)
C45 C44 C49 C51 64.3(2)
C43 C44 C49 C51 -116.0(2)
C45 C44 C49 C50 -59.6(2)
C43 C44 C49 C50 120.1(2)
C47 C48 C52 C54 -33.6(3)
C43 C48 C52 C54 148.0(2)
C47 C48 C52 C53 90.8(2)
C43 C48 C52 C53 -87.7(2)
C43 P2 C55 C60 -7.60(18)
C31 P2 C55 C60 -122.52(16)
C43 P2 C55 C56 -169.82(16)
C31 P2 C55 C56 75.25(18)
C60 C55 C56 C57 0.4(3)
P2 C55 C56 C57 163.23(16)
C55 C56 C57 C58 -1.6(3)
C56 C57 C58 C59 1.1(3)
C57 C58 C59 C60 0.6(3)
C58 C59 C60 C55 -1.8(3)
C56 C55 C60 C59 1.3(3)
P2 C55 C60 C59 -160.95(15)
